data_9015267
loop_
_publ_author_name
'Zelenski, M. E.'
'Zubkova, N. V.'
'Pekov, I. V.'
'Polekhovsky, Y. S.'
'Pushcharovsky, D. Y.'

_publ_section_title
;
 Cupromolybdite, Cu3O(MoO4)2, a new fumarolic mineral from
 the Tolbachik volcano, Kamchatka Peninsula, Russia
;
_journal_name_full 'European Journal of Mineralogy'
_journal_page_first 749
_journal_page_last 757
_journal_paper_doi 10.1127/0935-1221/2012/0024-2221
_journal_volume 24
_journal_year 2012
_chemical_compound_source 'the Tolbachik volcano, Kamchatka Peninsula, Russia'
_chemical_formula_sum 'Cu3 Mo1.94 O9 S0.06'
_chemical_name_mineral Cupromolybdite
_space_group_IT_number 62
_symmetry_space_group_name_Hall '-P 2ac 2n'
_symmetry_space_group_name_H-M 'P n m a'
_cell_angle_alpha 90
_cell_angle_beta 90
_cell_angle_gamma 90
_cell_length_a 7.6638
_cell_length_b 6.8670
_cell_length_c 14.5554
_cell_formula_units_Z 4
_cell_volume 766.012
_database_code_amcsd 0019362
_exptl_crystal_density_diffrn 4.532
_cod_original_formula_sum 'Mo1.94 S.06 Cu3 O9'
_cod_database_code 9015267

loop_
_space_group_symop_operation_xyz
x,y,z
x,1/2-y,z
-x,1/2+y,-z
1/2-x,1/2+y,1/2+z
1/2+x,1/2-y,1/2-z
1/2+x,y,1/2-z
1/2-x,-y,1/2+z
-x,-y,-z

loop_
_atom_site_label
_atom_site_fract_x
_atom_site_fract_y
_atom_site_fract_z
_atom_site_occupancy
_atom_site_U_iso_or_equiv
Mo1 0.26159 0.25000 0.16717 1.00000 0.01409
Mo2 0.15141 0.75000 0.38593 0.94000 0.01329
S2 0.15141 0.75000 0.38593 0.06000 0.01329
Cu1 0.00000 0.00000 0.00000 1.00000 0.01350
Cu2 0.16122 0.75000 0.14124 1.00000 0.01502
Cu3 0.20362 0.25000 0.43602 1.00000 0.01650
O1 0.08970 0.75000 0.01410 1.00000 0.01380
O2 0.19730 0.75000 0.26930 1.00000 0.03780
O3 0.43030 0.75000 0.09700 1.00000 0.03770
O4 0.24440 0.96000 0.43609 1.00000 0.02150
O5 0.13940 0.03880 0.13535 1.00000 0.02070
O6 0.29620 0.25000 0.28310 1.00000 0.03110
O7 0.46510 0.25000 0.11120 1.00000 0.02800

loop_
_cod_related_entry_id
_cod_related_entry_database
_cod_related_entry_code
1 AMCSD 0019362
